data_4084817
loop_
_publ_author_name
'Nov\'ak, Miroslav'
'Bou\<ska, Marek'
'Dost\'al, Libor'
'R\%u\<zi\<cka, Ale\<s'
'Jambor, Roman'

_publ_section_title
;
 Intramolecularly C,N-Coordinated Homo- and Heteroleptic Organostannylenes
;
_journal_issue 23
_journal_name_full Organometallics
_journal_page_first 6778
_journal_paper_doi 10.1021/om500698k
_journal_volume 33
_journal_year 2014
_chemical_formula_moiety 'C21 H24 Cl N O2 Sn'
_chemical_formula_sum 'C21 H24 Cl N O2 Sn'
_chemical_formula_weight 476.55
_chemical_name_systematic
; 
 ? 
;
_space_group_IT_number 43
_symmetry_cell_setting orthorhombic
_symmetry_space_group_name_Hall 'F 2 -2d'
_symmetry_space_group_name_H-M 'F d d 2'
_atom_sites_solution_hydrogens geom
_atom_sites_solution_primary direct
_atom_sites_solution_secondary difmap
_audit_creation_method SHELXL-97
_cell_angle_alpha 90
_cell_angle_beta 90
_cell_angle_gamma 90
_cell_formula_units_Z 16
_cell_length_a 14.7352(4)
_cell_length_b 63.653(2)
_cell_length_c 8.5369(5)
_cell_measurement_reflns_used 14354
_cell_measurement_temperature 150(1)
_cell_measurement_theta_max 27.5
_cell_measurement_theta_min 1
_cell_volume 8007.1(6)
_computing_cell_refinement 'COLLECT and DENZO'
_computing_data_collection 'COLLECT (Hooft, 1998) and DENZO (Otwinowski & Minor, 1997)'
_computing_data_reduction 'COLLECT and DENZO'
_computing_molecular_graphics 'PLATON (Spek, 2003)'
_computing_publication_material 'SHELXL-97 (Sheldrick, 2008)'
_computing_structure_refinement 'SHELXL-97 (Sheldrick, 1997)'
_computing_structure_solution 'SIR92 (Altomare et al., 1994)'
_diffrn_ambient_temperature 150(1)
_diffrn_detector_area_resol_mean 9.091
_diffrn_measured_fraction_theta_full 0.987
_diffrn_measured_fraction_theta_max 0.987
_diffrn_measurement_device_type 'Bruker Nonius KappaCCD area detector'
_diffrn_measurement_method '\f and \w scans to fill the Ewald sphere'
_diffrn_radiation_monochromator graphite
_diffrn_radiation_source 'fine-focus sealed tube'
_diffrn_radiation_type MoK\a
_diffrn_radiation_wavelength 0.71073
_diffrn_reflns_av_R_equivalents 0.0296
_diffrn_reflns_av_sigmaI/netI 0.0273
_diffrn_reflns_limit_h_max 19
_diffrn_reflns_limit_h_min -19
_diffrn_reflns_limit_k_max 82
_diffrn_reflns_limit_k_min -82
_diffrn_reflns_limit_l_max 11
_diffrn_reflns_limit_l_min -10
_diffrn_reflns_number 14284
_diffrn_reflns_theta_full 27.50
_diffrn_reflns_theta_max 27.50
_diffrn_reflns_theta_min 2.56
_diffrn_standards_number 0
_exptl_absorpt_coefficient_mu 1.425
_exptl_absorpt_correction_T_max 0.887
_exptl_absorpt_correction_T_min 0.760
_exptl_absorpt_correction_type integration
_exptl_absorpt_process_details
;
Gaussian integration (Coppens, 1970)
;
_exptl_crystal_colour yellow
_exptl_crystal_density_diffrn 1.581
_exptl_crystal_density_method 'not measured'
_exptl_crystal_description block
_exptl_crystal_F_000 3840
_exptl_crystal_size_max 0.37
_exptl_crystal_size_mid 0.27
_exptl_crystal_size_min 0.15
_refine_diff_density_max 0.400
_refine_diff_density_min -0.459
_refine_diff_density_rms 0.070
_refine_ls_abs_structure_details 'Flack H D (1983), Acta Cryst. A39, 876-881'
_refine_ls_abs_structure_Flack 1.02(3)
_refine_ls_extinction_method none
_refine_ls_goodness_of_fit_ref 1.058
_refine_ls_hydrogen_treatment constr
_refine_ls_matrix_type full
_refine_ls_number_parameters 235
_refine_ls_number_reflns 4135
_refine_ls_number_restraints 1
_refine_ls_restrained_S_all 1.058
_refine_ls_R_factor_all 0.0339
_refine_ls_R_factor_gt 0.0305
_refine_ls_shift/su_max 0.001
_refine_ls_shift/su_mean 0.000
_refine_ls_structure_factor_coef Fsqd
_refine_ls_weighting_details 'calc w=1/[\s^2^(Fo^2^)+(0.0246P)^2^+82.8917P] where P=(Fo^2^+2Fc^2^)/3'
_refine_ls_weighting_scheme calc
_refine_ls_wR_factor_gt 0.0689
_refine_ls_wR_factor_ref 0.0707
_reflns_number_gt 3919
_reflns_number_total 4135
_reflns_threshold_expression >2sigma(I)
_cod_data_source_file om500698k_si_002.cif
_cod_data_source_block compound5
_cod_depositor_comments 'Adding full bibliography for 4084816--4084820.cif.'
_cod_database_code 4084817

loop_
_symmetry_equiv_pos_as_xyz
'x, y, z'
'-x, -y, z'
'-x+1/4, y+1/4, z+1/4'
'x+1/4, -y+1/4, z+1/4'
'x, y+1/2, z+1/2'
'-x, -y+1/2, z+1/2'
'-x+1/4, y+3/4, z+3/4'
'x+1/4, -y+3/4, z+3/4'
'x+1/2, y, z+1/2'
'-x+1/2, -y, z+1/2'
'-x+3/4, y+1/4, z+3/4'
'x+3/4, -y+1/4, z+3/4'
'x+1/2, y+1/2, z'
'-x+1/2, -y+1/2, z'
'-x+3/4, y+3/4, z+1/4'
'x+3/4, -y+3/4, z+1/4'

loop_
_atom_site_label
_atom_site_type_symbol
_atom_site_fract_x
_atom_site_fract_y
_atom_site_fract_z
_atom_site_U_iso_or_equiv
_atom_site_adp_type
_atom_site_occupancy
_atom_site_symmetry_multiplicity
_atom_site_calc_flag
_atom_site_refinement_flags
Sn1 Sn 0.198494(18) 0.063108(4) 0.63488(3) 0.01983(7) Uani 1 1 d .
Cl1 Cl 0.06000(7) 0.041160(18) 0.65182(15) 0.0301(2) Uani 1 1 d .
O1 O 0.3955(2) -0.00862(5) 0.5306(4) 0.0246(6) Uani 1 1 d .
O2 O 0.3146(2) 0.01996(5) 0.4380(3) 0.0217(6) Uani 1 1 d .
N1 N 0.2197(2) 0.06467(5) 0.9002(4) 0.0173(7) Uani 1 1 d .
C16 C 0.0405(3) 0.06297(6) 1.0519(5) 0.0211(9) Uani 1 1 d .
H16 H 0.0705 0.0523 0.9876 0.025 Uiso 1 1 d R
C3 C 0.3462(3) 0.01549(6) 0.9129(5) 0.0201(8) Uani 1 1 d .
H3 H 0.3551 0.0141 1.0203 0.024 Uiso 1 1 d R
C1 C 0.2813(3) 0.03571(7) 0.6936(5) 0.0180(8) Uani 1 1 d .
C4 C 0.3821(3) 0.00029(7) 0.8116(5) 0.0205(9) Uani 1 1 d .
H4 H 0.4129 -0.0114 0.8486 0.025 Uiso 1 1 d R
C11 C 0.0774(3) 0.09913(7) 1.1508(6) 0.0278(9) Uani 1 1 d .
H11 H 0.0206 0.0991 1.1981 0.033 Uiso 1 1 d R
C14 C 0.2463(3) 0.09999(6) 1.0023(5) 0.0186(8) Uani 1 1 d .
C6 C 0.3191(3) 0.02084(6) 0.6005(5) 0.0177(9) Uani 1 1 d .
C9 C 0.1894(3) 0.08238(6) 0.9925(5) 0.0171(8) Uani 1 1 d .
C8 C 0.2626(3) 0.04898(6) 0.9633(5) 0.0163(8) Uani 1 1 d .
C7 C 0.3769(3) 0.00392(6) 0.3939(7) 0.0243(9) Uani 1 1 d .
H7A H 0.4326 0.0102 0.3550 0.029 Uiso 1 1 d R
H7B H 0.3510 -0.0047 0.3117 0.029 Uiso 1 1 d R
C2 C 0.2975(3) 0.03272(6) 0.8568(5) 0.0176(8) Uani 1 1 d .
C5 C 0.3682(3) 0.00367(6) 0.6541(6) 0.0189(8) Uani 1 1 d .
C10 C 0.1037(3) 0.08166(6) 1.0642(5) 0.0202(8) Uani 1 1 d .
C19 C 0.3393(3) 0.10049(7) 0.9249(5) 0.0218(9) Uani 1 1 d .
H19 H 0.3367 0.0917 0.8308 0.026 Uiso 1 1 d R
C15 C 0.2776(3) 0.04696(6) 1.1360(6) 0.0213(8) Uani 1 1 d .
H15A H 0.2514 0.0588 1.1885 0.026 Uiso 1 1 d R
H15B H 0.3415 0.0464 1.1570 0.026 Uiso 1 1 d R
H15C H 0.2495 0.0343 1.1732 0.026 Uiso 1 1 d R
C21 C 0.3668(3) 0.12274(7) 0.8739(8) 0.0321(11) Uani 1 1 d .
H21A H 0.3714 0.1315 0.9650 0.039 Uiso 1 1 d R
H21B H 0.3215 0.1283 0.8045 0.039 Uiso 1 1 d R
H21C H 0.4242 0.1223 0.8210 0.039 Uiso 1 1 d R
C17 C 0.0228(3) 0.05357(8) 1.2133(6) 0.0276(10) Uani 1 1 d .
H17A H 0.0796 0.0501 1.2617 0.033 Uiso 1 1 d R
H17B H -0.0134 0.0411 1.2028 0.033 Uiso 1 1 d R
H17C H -0.0088 0.0636 1.2771 0.033 Uiso 1 1 d R
C13 C 0.2165(3) 0.11682(7) 1.0934(5) 0.0250(10) Uani 1 1 d .
H13 H 0.2536 0.1286 1.1029 0.030 Uiso 1 1 d R
C18 C -0.0481(3) 0.06913(8) 0.9711(6) 0.0316(11) Uani 1 1 d .
H18A H -0.0816 0.0786 1.0368 0.038 Uiso 1 1 d R
H18B H -0.0838 0.0568 0.9517 0.038 Uiso 1 1 d R
H18C H -0.0345 0.0759 0.8734 0.038 Uiso 1 1 d R
C12 C 0.1330(3) 0.11650(7) 1.1670(6) 0.0289(11) Uani 1 1 d .
H12 H 0.1146 0.1278 1.2281 0.035 Uiso 1 1 d R
C20 C 0.4116(3) 0.09137(8) 1.0323(6) 0.0304(10) Uani 1 1 d .
H20A H 0.4143 0.0996 1.1263 0.036 Uiso 1 1 d R
H20B H 0.4694 0.0918 0.9806 0.036 Uiso 1 1 d R
H20C H 0.3969 0.0771 1.0584 0.036 Uiso 1 1 d R

loop_
_atom_site_aniso_label
_atom_site_aniso_U_11
_atom_site_aniso_U_22
_atom_site_aniso_U_33
_atom_site_aniso_U_23
_atom_site_aniso_U_13
_atom_site_aniso_U_12
Sn1 0.02536(12) 0.01782(12) 0.01630(12) 0.00175(13) -0.00142(12) 0.00552(11)
Cl1 0.0235(5) 0.0379(6) 0.0288(6) -0.0011(5) -0.0044(5) 0.0008(4)
O1 0.0291(16) 0.0198(15) 0.0248(16) -0.0040(13) 0.0038(13) 0.0057(13)
O2 0.0267(15) 0.0218(15) 0.0167(14) -0.0035(12) 0.0004(11) 0.0030(12)
N1 0.0174(14) 0.0177(15) 0.0169(17) -0.0019(16) 0.0029(13) 0.0023(11)
C16 0.023(2) 0.016(2) 0.024(2) -0.0019(17) 0.0013(17) -0.0020(17)
C3 0.0229(19) 0.0208(19) 0.016(2) 0.0028(17) -0.0023(16) 0.0002(16)
C1 0.0166(18) 0.018(2) 0.0191(19) -0.0005(16) -0.0001(14) -0.0002(15)
C4 0.019(2) 0.0140(18) 0.028(2) 0.0026(18) -0.0002(17) 0.0042(16)
C11 0.030(2) 0.024(2) 0.029(2) 0.000(2) 0.014(2) 0.0034(17)
C14 0.023(2) 0.018(2) 0.0143(19) 0.0008(16) -0.0007(15) 0.0017(16)
C6 0.0156(18) 0.0179(18) 0.020(2) 0.0000(15) -0.0022(14) -0.0034(14)
C9 0.023(2) 0.0156(19) 0.0131(19) 0.0004(15) 0.0001(15) 0.0027(16)
C8 0.0156(19) 0.0145(18) 0.019(2) 0.0007(16) 0.0012(15) -0.0012(15)
C7 0.030(2) 0.0181(19) 0.025(2) -0.001(2) 0.003(2) 0.0035(16)
C2 0.0178(18) 0.0172(18) 0.018(2) 0.0012(16) 0.0024(15) -0.0016(14)
C5 0.0173(17) 0.0153(17) 0.024(2) -0.0027(19) 0.0047(17) -0.0001(14)
C10 0.024(2) 0.0172(19) 0.019(2) 0.0006(17) 0.0012(17) 0.0023(17)
C19 0.0196(19) 0.0187(19) 0.027(2) -0.0037(17) 0.0031(16) -0.0014(16)
C15 0.0256(19) 0.0205(18) 0.0179(18) -0.001(2) -0.001(2) 0.0005(14)
C21 0.029(2) 0.028(2) 0.039(3) 0.012(3) 0.013(2) 0.0035(18)
C17 0.032(3) 0.023(2) 0.028(2) 0.006(2) 0.0021(19) -0.0008(19)
C13 0.032(2) 0.0166(19) 0.027(3) -0.0036(17) 0.0022(17) -0.0046(17)
C18 0.028(2) 0.033(3) 0.033(3) 0.007(2) -0.002(2) -0.002(2)
C12 0.043(3) 0.019(2) 0.025(3) -0.0069(19) 0.008(2) 0.0022(19)
C20 0.027(2) 0.030(2) 0.035(3) -0.003(2) -0.002(2) 0.000(2)

loop_
_atom_type_symbol
_atom_type_description
_atom_type_scat_dispersion_real
_atom_type_scat_dispersion_imag
_atom_type_scat_source
C C 0.0033 0.0016 'International Tables Vol C Tables 4.2.6.8 and 6.1.1.4'
H H 0.0000 0.0000 'International Tables Vol C Tables 4.2.6.8 and 6.1.1.4'
O O 0.0106 0.0060 'International Tables Vol C Tables 4.2.6.8 and 6.1.1.4'
N N 0.0061 0.0033 'International Tables Vol C Tables 4.2.6.8 and 6.1.1.4'
Cl Cl 0.1484 0.1585 'International Tables Vol C Tables 4.2.6.8 and 6.1.1.4'
Sn Sn -0.6537 1.4246 'International Tables Vol C Tables 4.2.6.8 and 6.1.1.4'

loop_
_exptl_crystal_face_index_h
_exptl_crystal_face_index_k
_exptl_crystal_face_index_l
_exptl_crystal_face_perp_dist
-1 1 0 0.031
1 -1 0 0.150
1 1 0 0.133
-1 -1 0 0.023
0 0 1 0.021
0 0 -1 0.074

loop_
_geom_angle_atom_site_label_1
_geom_angle_atom_site_label_2
_geom_angle_atom_site_label_3
_geom_angle
C1 Sn1 N1 74.42(13)
C1 Sn1 Cl1 89.82(11)
N1 Sn1 Cl1 94.56(9)
C5 O1 C7 104.5(3)
C6 O2 C7 105.2(3)
C8 N1 C9 121.6(4)
C8 N1 Sn1 116.3(3)
C9 N1 Sn1 122.1(2)
C10 C16 C17 110.5(4)
C10 C16 C18 110.8(4)
C17 C16 C18 111.2(4)
C10 C16 H16 108.0
C17 C16 H16 108.0
C18 C16 H16 108.1
C2 C3 C4 121.6(4)
C2 C3 H3 119.1
C4 C3 H3 119.3
C6 C1 C2 114.3(4)
C6 C1 Sn1 130.6(3)
C2 C1 Sn1 115.1(3)
C5 C4 C3 116.1(4)
C5 C4 H4 122.0
C3 C4 H4 121.9
C12 C11 C10 121.8(4)
C12 C11 H11 119.4
C10 C11 H11 118.8
C13 C14 C9 117.4(4)
C13 C14 C19 120.6(4)
C9 C14 C19 121.9(4)
C1 C6 C5 124.8(4)
C1 C6 O2 126.4(4)
C5 C6 O2 108.8(4)
C14 C9 C10 122.5(4)
C14 C9 N1 118.1(3)
C10 C9 N1 119.3(4)
N1 C8 C2 117.1(4)
N1 C8 C15 123.1(4)
C2 C8 C15 119.8(3)
O2 C7 O1 107.8(4)
O2 C7 H7A 110.0
O1 C7 H7A 110.1
O2 C7 H7B 110.2
O1 C7 H7B 110.3
H7A C7 H7B 108.5
C3 C2 C1 121.8(4)
C3 C2 C8 121.4(4)
C1 C2 C8 116.8(4)
O1 C5 C4 128.2(4)
O1 C5 C6 110.3(4)
C4 C5 C6 121.5(4)
C11 C10 C9 117.1(4)
C11 C10 C16 119.6(4)
C9 C10 C16 123.3(4)
C14 C19 C20 111.2(4)
C14 C19 C21 112.3(3)
C20 C19 C21 109.8(4)
C14 C19 H19 108.0
C20 C19 H19 107.6
C21 C19 H19 107.8
C8 C15 H15A 109.5
C8 C15 H15B 109.4
H15A C15 H15B 109.5
C8 C15 H15C 109.5
H15A C15 H15C 109.5
H15B C15 H15C 109.5
C19 C21 H21A 109.0
C19 C21 H21B 109.4
H21A C21 H21B 109.5
C19 C21 H21C 110.0
H21A C21 H21C 109.5
H21B C21 H21C 109.5
C16 C17 H17A 109.3
C16 C17 H17B 109.6
H17A C17 H17B 109.5
C16 C17 H17C 109.6
H17A C17 H17C 109.5
H17B C17 H17C 109.4
C12 C13 C14 121.5(4)
C12 C13 H13 119.7
C14 C13 H13 118.8
C16 C18 H18A 109.6
C16 C18 H18B 109.6
H18A C18 H18B 109.5
C16 C18 H18C 109.1
H18A C18 H18C 109.5
H18B C18 H18C 109.5
C13 C12 C11 119.6(4)
C13 C12 H12 120.2
C11 C12 H12 120.2
C19 C20 H20A 108.9
C19 C20 H20B 109.5
H20A C20 H20B 109.4
C19 C20 H20C 110.1
H20A C20 H20C 109.5
H20B C20 H20C 109.5

loop_
_geom_bond_atom_site_label_1
_geom_bond_atom_site_label_2
_geom_bond_distance
Sn1 C1 2.187(4)
Sn1 N1 2.288(4)
Sn1 Cl1 2.4773(11)
O1 C5 1.373(5)
O1 C7 1.440(6)
O2 C6 1.390(5)
O2 C7 1.424(5)
N1 C8 1.299(5)
N1 C9 1.446(5)
C16 C10 1.514(6)
C16 C17 1.525(6)
C16 C18 1.528(7)
C16 H16 0.9800
C3 C2 1.396(6)
C3 C4 1.401(6)
C3 H3 0.9301
C1 C6 1.356(6)
C1 C2 1.426(6)
C4 C5 1.376(7)
C4 H4 0.9303
C11 C12 1.383(6)
C11 C10 1.390(6)
C11 H11 0.9299
C14 C13 1.395(6)
C14 C9 1.402(6)
C14 C19 1.521(6)
C6 C5 1.389(5)
C9 C10 1.405(6)
C8 C2 1.471(6)
C8 C15 1.496(6)
C7 H7A 0.9703
C7 H7B 0.9698
C19 C20 1.521(6)
C19 C21 1.536(6)
C19 H19 0.9802
C15 H15A 0.9601
C15 H15B 0.9600
C15 H15C 0.9600
C21 H21A 0.9600
C21 H21B 0.9601
C21 H21C 0.9599
C17 H17A 0.9601
C17 H17B 0.9602
C17 H17C 0.9599
C13 C12 1.381(7)
C13 H13 0.9304
C18 H18A 0.9599
C18 H18B 0.9602
C18 H18C 0.9599
C12 H12 0.9299
C20 H20A 0.9601
C20 H20B 0.9601
C20 H20C 0.9599
